data_4128972
loop_
_publ_author_name
'Yan Poon, Penny Chaau'
'Dedushko, Maksym A.'
'Sun, Xianru'
'Yang, Guang'
'Toledo, Santiago'
'Hayes, Ellen C.'
'Johansen, Audra'
'Piquette, Marc C.'
'Rees, Julian A.'
'Stoll, Stefan'
'Rybak-Akimova, Elena'
'Kovacs, Julie A.'

_publ_section_title
;
 How Metal Ion Lewis Acidity and Steric Properties Influence the Barrier
 to Dioxygen Binding, Peroxo O-O Bond Cleavage, and Reactivity.
;
_journal_issue 38
_journal_name_full 'Journal of the American Chemical Society'
_journal_page_first 15046
_journal_page_last 15057
_journal_paper_doi 10.1021/jacs.9b04729
_journal_volume 141
_journal_year 2019
_chemical_formula_moiety 'C42 H58 Mn2 N8 O4 S2, 2(C24 H20 B), 2(C3 H5 N)'
_chemical_formula_sum 'C96 H108 B2 Mn2 N10 O4 S2'
_chemical_formula_weight 1661.54
_chemical_name_common audra_5213
_chemical_name_systematic
;
 audra_5213
;
_space_group_IT_number 2
_space_group_name_Hall '-P 1'
_space_group_name_H-M_alt 'P -1'
_symmetry_cell_setting triclinic
_symmetry_Int_Tables_number 2
_symmetry_space_group_name_Hall '-P 1'
_symmetry_space_group_name_H-M 'P -1'
_atom_sites_solution_hydrogens geom
_atom_sites_solution_primary direct
_atom_sites_solution_secondary difmap
_audit_conform_dict_location ftp://ftp.iucr.org/pub/cif_core.dic
_audit_conform_dict_name cif_core.dic
_audit_conform_dict_version 2.4
_audit_creation_date 2013-05-06T11:46:25-00:00
_audit_creation_method 'WinGX routine CIF_UPDATE'
_cell_angle_alpha 75.533(7)
_cell_angle_beta 75.250(7)
_cell_angle_gamma 69.812(7)
_cell_formula_units_Z 1
_cell_length_a 11.5009(16)
_cell_length_b 13.9207(19)
_cell_length_c 15.136(2)
_cell_measurement_reflns_used 200
_cell_measurement_temperature 100(2)
_cell_measurement_theta_max 20
_cell_measurement_theta_min 3
_cell_volume 2164.2(5)
_computing_cell_refinement 'SAINT (Bruker, 2007)'
_computing_data_collection 'APEX2 (Bruker, 2007)'
_computing_data_reduction 'SAINT (Bruker, 2007)'
_computing_molecular_graphics 'ORTEP-3 for Windows (Farrugia, 1997)'
_computing_publication_material 'SHELXL-97 (Sheldrick, 1997)'
_computing_structure_refinement 'SHELXL-97 (Sheldrick, 2008)'
_computing_structure_solution 'SHELXS97 (Sheldrick, 1997)'
_diffrn_ambient_temperature 100(2)
_diffrn_measured_fraction_theta_full 1
_diffrn_measured_fraction_theta_max 0.993
_diffrn_measurement_device_type 'Bruker APEXII CCD area-detector'
_diffrn_measurement_method '\f and \w scans'
_diffrn_radiation_monochromator graphite
_diffrn_radiation_type MoK\a
_diffrn_radiation_wavelength 0.71073
_diffrn_reflns_av_R_equivalents 0.1095
_diffrn_reflns_av_unetI/netI 0.0949
_diffrn_reflns_limit_h_max 13
_diffrn_reflns_limit_h_min -13
_diffrn_reflns_limit_k_max 16
_diffrn_reflns_limit_k_min -16
_diffrn_reflns_limit_l_max 18
_diffrn_reflns_limit_l_min -18
_diffrn_reflns_number 67246
_diffrn_reflns_theta_full 25
_diffrn_reflns_theta_max 25.45
_diffrn_reflns_theta_min 1.58
_diffrn_source 'fine-focus sealed tube'
_exptl_absorpt_coefficient_mu 0.398
_exptl_absorpt_correction_T_max 0.9882
_exptl_absorpt_correction_T_min 0.9613
_exptl_absorpt_correction_type multi-scan
_exptl_absorpt_process_details '(SADABS; Bruker, 2007)'
_exptl_crystal_colour colorless
_exptl_crystal_density_diffrn 1.275
_exptl_crystal_density_method 'not measured'
_exptl_crystal_description prism
_exptl_crystal_F_000 878
_exptl_crystal_size_max 0.1
_exptl_crystal_size_mid 0.04
_exptl_crystal_size_min 0.03
_refine_diff_density_max 0.665
_refine_diff_density_min -0.473
_refine_diff_density_rms 0.067
_refine_ls_extinction_method none
_refine_ls_goodness_of_fit_ref 1.009
_refine_ls_hydrogen_treatment constr
_refine_ls_matrix_type full
_refine_ls_number_parameters 557
_refine_ls_number_reflns 7942
_refine_ls_number_restraints 41
_refine_ls_restrained_S_all 1.01
_refine_ls_R_factor_all 0.1178
_refine_ls_R_factor_gt 0.0514
_refine_ls_shift/su_max 0.001
_refine_ls_shift/su_mean 0
_refine_ls_structure_factor_coef Fsqd
_refine_ls_weighting_details 'calc w=1/[\s^2^(Fo^2^)+(0.0450P)^2^+1.8107P] where P=(Fo^2^+2Fc^2^)/3'
_refine_ls_weighting_scheme calc
_refine_ls_wR_factor_gt 0.0996
_refine_ls_wR_factor_ref 0.1242
_reflns_number_gt 4679
_reflns_number_total 7942
_reflns_threshold_expression >2\s(I)
_cod_data_source_file ja9b04729_si_002.cif
_cod_data_source_block audra_5213_0m
_cod_database_code 4128972

loop_
_symmetry_equiv_pos_as_xyz
'x, y, z'
'-x, -y, -z'

loop_
_atom_site_label
_atom_site_type_symbol
_atom_site_fract_x
_atom_site_fract_y
_atom_site_fract_z
_atom_site_U_iso_or_equiv
_atom_site_adp_type
_atom_site_occupancy
_atom_site_symmetry_multiplicity
_atom_site_calc_flag
_atom_site_refinement_flags
_atom_site_disorder_assembly
_atom_site_disorder_group
C1 C 0.9606(3) 0.7355(3) 0.5063(2) 0.0313(9) Uani 1 1 d . . .
H1A H 0.9998 0.6647 0.493 0.047 Uiso 1 1 calc R . .
H1B H 0.8687 0.7514 0.5187 0.047 Uiso 1 1 calc R . .
H1C H 0.9878 0.7407 0.5608 0.047 Uiso 1 1 calc R . .
C2 C 0.9640(3) 0.8025(3) 0.3359(3) 0.0345(9) Uani 1 1 d . . .
H2A H 0.9911 0.8519 0.2828 0.052 Uiso 1 1 calc R . .
H2B H 0.8724 0.8176 0.3457 0.052 Uiso 1 1 calc R . .
H2C H 1.0053 0.7315 0.3235 0.052 Uiso 1 1 calc R . .
C3 C 1.0004(3) 0.8127(3) 0.4229(2) 0.0255(8) Uani 1 1 d . . .
C4 C 1.1429(3) 0.7908(3) 0.4026(2) 0.0242(8) Uani 1 1 d . . .
C5 C 1.2203(3) 0.6819(3) 0.3894(3) 0.0358(9) Uani 1 1 d . . .
H5A H 1.2737 0.6838 0.3275 0.054 Uiso 1 1 calc R . .
H5B H 1.1641 0.6405 0.3952 0.054 Uiso 1 1 calc R . .
H5C H 1.2735 0.6505 0.4367 0.054 Uiso 1 1 calc R . .
C6 C 1.3315(3) 0.8377(3) 0.3632(3) 0.0286(9) Uani 1 1 d . . .
H6A H 1.3555 0.8214 0.2998 0.034 Uiso 1 1 calc R . .
H6B H 1.3741 0.7759 0.4053 0.034 Uiso 1 1 calc R . .
C7 C 1.3740(3) 0.9292(3) 0.3636(3) 0.0296(9) Uani 1 1 d . . .
H7A H 1.3808 0.9283 0.4277 0.036 Uiso 1 1 calc R . .
H7B H 1.4589 0.9216 0.3244 0.036 Uiso 1 1 calc R . .
C8 C 1.2788(3) 1.0445(3) 0.2306(2) 0.0273(8) Uani 1 1 d . . .
H8A H 1.2754 0.9794 0.2176 0.033 Uiso 1 1 calc R . .
H8B H 1.3545 1.0609 0.1902 0.033 Uiso 1 1 calc R . .
C9 C 1.1627(3) 1.1314(3) 0.2101(2) 0.0257(8) Uani 1 1 d . . .
C10 C 1.1565(4) 1.1980(3) 0.1264(3) 0.0374(10) Uani 1 1 d . . .
H10 H 1.2271 1.1902 0.0769 0.045 Uiso 1 1 calc R . .
C11 C 1.0461(4) 1.2762(3) 0.1157(3) 0.0471(11) Uani 1 1 d . . .
H11 H 1.0401 1.3234 0.0585 0.057 Uiso 1 1 calc R . .
C12 C 0.9441(4) 1.2866(3) 0.1877(3) 0.0407(10) Uani 1 1 d . . .
H12 H 0.8673 1.3405 0.1813 0.049 Uiso 1 1 calc R . .
C13 C 0.9568(3) 1.2162(3) 0.2694(2) 0.0272(8) Uani 1 1 d . . .
C14 C 0.7538(3) 1.3020(3) 0.3472(3) 0.0361(10) Uani 1 1 d . . .
H14A H 0.7751 1.367 0.3355 0.054 Uiso 1 1 calc R . .
H14B H 0.698 1.2949 0.4077 0.054 Uiso 1 1 calc R . .
H14C H 0.7108 1.3033 0.2985 0.054 Uiso 1 1 calc R . .
C15 C 1.3199(3) 1.1173(3) 0.3471(2) 0.0267(8) Uani 1 1 d . . .
H15A H 1.3126 1.1094 0.4149 0.032 Uiso 1 1 calc R . .
H15B H 1.2566 1.1833 0.3268 0.032 Uiso 1 1 calc R . .
C16 C 1.4483(3) 1.1261(3) 0.3006(2) 0.0247(8) Uani 1 1 d . . .
C17 C 1.5511(3) 1.0815(3) 0.3436(3) 0.0293(9) Uani 1 1 d . . .
H17 H 1.5432 1.0424 0.4048 0.035 Uiso 1 1 calc R . .
C18 C 1.6666(3) 1.0944(3) 0.2966(3) 0.0348(9) Uani 1 1 d . . .
H18 H 1.7385 1.0645 0.3253 0.042 Uiso 1 1 calc R . .
C19 C 1.6759(3) 1.1505(3) 0.2085(3) 0.0324(9) Uani 1 1 d . . .
H19 H 1.7534 1.1617 0.1753 0.039 Uiso 1 1 calc R . .
C20 C 1.5690(3) 1.1904(3) 0.1691(2) 0.0271(8) Uani 1 1 d . . .
C21 C 1.4730(3) 1.2760(3) 0.0368(3) 0.0359(9) Uani 1 1 d . . .
H21A H 1.4509 1.2153 0.0332 0.054 Uiso 1 1 calc R . .
H21B H 1.4925 1.3146 -0.0259 0.054 Uiso 1 1 calc R . .
H21C H 1.4018 1.3212 0.0734 0.054 Uiso 1 1 calc R . .
C22 C 0.6756(3) 0.6519(2) 0.3516(2) 0.0204(8) Uani 1 1 d . . .
C23 C 0.6417(3) 0.5755(3) 0.4239(2) 0.0288(9) Uani 1 1 d . . .
H23 H 0.6488 0.5109 0.4094 0.035 Uiso 1 1 calc R . .
C24 C 0.5984(3) 0.5896(3) 0.5155(2) 0.0328(9) Uani 1 1 d . . .
H24 H 0.5765 0.5354 0.5619 0.039 Uiso 1 1 calc R . .
C25 C 0.5871(3) 0.6825(3) 0.5395(2) 0.0290(9) Uani 1 1 d . . .
H25 H 0.5581 0.6928 0.6021 0.035 Uiso 1 1 calc R . .
C26 C 0.6191(3) 0.7596(3) 0.4702(2) 0.0270(8) Uani 1 1 d . . .
H26 H 0.6121 0.824 0.4851 0.032 Uiso 1 1 calc R . .
C27 C 0.6612(3) 0.7445(3) 0.3792(2) 0.0233(8) Uani 1 1 d . . .
H27 H 0.6814 0.7997 0.3332 0.028 Uiso 1 1 calc R . .
C28 C 0.8831(3) 0.5685(3) 0.2338(2) 0.0243(8) Uani 1 1 d . . .
C29 C 0.9435(3) 0.5179(3) 0.3090(3) 0.0342(9) Uani 1 1 d . . .
H29 H 0.8954 0.5214 0.3699 0.041 Uiso 1 1 calc R . .
C30 C 1.0712(3) 0.4625(3) 0.2990(3) 0.0416(10) Uani 1 1 d . . .
H30 H 1.1085 0.4301 0.3524 0.05 Uiso 1 1 calc R . .
C31 C 1.1433(4) 0.4545(3) 0.2124(3) 0.0469(11) Uani 1 1 d . . .
H31 H 1.2299 0.4151 0.2052 0.056 Uiso 1 1 calc R . .
C32 C 1.0881(4) 0.5046(3) 0.1360(3) 0.0457(11) Uani 1 1 d . . .
H32 H 1.137 0.5004 0.0754 0.055 Uiso 1 1 calc R . .
C33 C 0.9617(3) 0.5611(3) 0.1469(3) 0.0353(9) Uani 1 1 d . . .
H33 H 0.9266 0.5963 0.0929 0.042 Uiso 1 1 calc R . .
C34 C 0.7115(3) 0.7483(3) 0.1760(2) 0.0242(8) Uani 1 1 d . . .
C35 C 0.7989(4) 0.8036(3) 0.1541(3) 0.0340(9) Uani 1 1 d . . .
H35 H 0.8778 0.7705 0.1735 0.041 Uiso 1 1 calc R . .
C36 C 0.7754(4) 0.9050(3) 0.1051(3) 0.0424(10) Uani 1 1 d . . .
H36 H 0.8377 0.9396 0.0923 0.051 Uiso 1 1 calc RD . .
C37 C 0.6634(4) 0.9554(3) 0.0753(3) 0.0382(10) Uani 1 1 d . . .
H37 H 0.6471 1.0247 0.0417 0.046 Uiso 1 1 calc R . .
C38 C 0.5749(4) 0.9038(3) 0.0949(2) 0.0328(9) Uani 1 1 d . . .
H38 H 0.4967 0.9373 0.0744 0.039 Uiso 1 1 calc R . .
C39 C 0.5993(3) 0.8025(3) 0.1446(2) 0.0257(8) Uani 1 1 d . . .
H39 H 0.536 0.7689 0.1576 0.031 Uiso 1 1 calc R . .
C40 C 0.6557(3) 0.5703(2) 0.2124(2) 0.0214(8) Uani 1 1 d . . .
C41 C 0.7025(3) 0.5195(2) 0.1363(2) 0.0249(8) Uani 1 1 d . . .
H41 H 0.7846 0.5185 0.1024 0.03 Uiso 1 1 calc R . .
C42 C 0.6366(3) 0.4708(3) 0.1075(3) 0.0328(9) Uani 1 1 d . . .
H42 H 0.6743 0.4363 0.0558 0.039 Uiso 1 1 calc R . .
C43 C 0.5167(3) 0.4717(3) 0.1530(3) 0.0313(9) Uani 1 1 d . . .
H43 H 0.471 0.4378 0.1337 0.038 Uiso 1 1 calc R . .
C44 C 0.4649(3) 0.5225(3) 0.2268(3) 0.0329(9) Uani 1 1 d . . .
H44 H 0.3818 0.5248 0.259 0.039 Uiso 1 1 calc R . .
C45 C 0.5330(3) 0.5706(3) 0.2548(2) 0.0280(9) Uani 1 1 d . . .
H45 H 0.4937 0.606 0.3059 0.034 Uiso 1 1 calc R . .
N5 N 1.2611(7) 0.8416(4) 0.1570(5) 0.0593(19) Uani 0.718(3) 1 d PD A 1
C46 C 1.2361(6) 0.7838(5) 0.1332(4) 0.0397(12) Uani 0.718(3) 1 d PDU A 1
C47 C 1.2003(6) 0.7084(5) 0.1051(4) 0.0450(12) Uani 0.718(3) 1 d PDU A 1
H47A H 1.2766 0.6525 0.0849 0.054 Uiso 0.718(3) 1 calc PR A 1
H47B H 1.1469 0.6766 0.1584 0.054 Uiso 0.718(3) 1 calc PR A 1
C48 C 1.1330(7) 0.7565(6) 0.0313(5) 0.080(2) Uani 0.718(3) 1 d PDU A 1
H48A H 1.1107 0.7042 0.0117 0.12 Uiso 0.718(3) 1 calc PR A 1
H48B H 1.1857 0.7885 -0.0211 0.12 Uiso 0.718(3) 1 calc PR A 1
H48C H 1.056 0.8101 0.0521 0.12 Uiso 0.718(3) 1 calc PR A 1
N5B N 1.0252(18) 1.0031(12) 0.1323(13) 0.0481(19) Uiso 0.166(4) 1 d PD B 2
C46B C 1.071(2) 0.9317(13) 0.1021(15) 0.0481(19) Uiso 0.166(4) 1 d PD B 2
C47B C 1.129(2) 0.8435(14) 0.0561(14) 0.0481(19) Uiso 0.166(4) 1 d PD B 2
H47C H 1.063 0.8207 0.0439 0.058 Uiso 0.166(4) 1 calc PR B 2
H47D H 1.1815 0.8631 -0.0042 0.058 Uiso 0.166(4) 1 calc PR B 2
C48B C 1.205(3) 0.7608(14) 0.1122(18) 0.0481(19) Uiso 0.166(4) 1 d PDU B 2
H48D H 1.2345 0.698 0.0846 0.072 Uiso 0.166(4) 1 calc PR B 2
H48E H 1.1558 0.7476 0.1746 0.072 Uiso 0.166(4) 1 calc PR B 2
H48F H 1.2781 0.7797 0.1163 0.072 Uiso 0.166(4) 1 calc PR B 2
N5C N 1.270(5) 0.802(4) 0.164(5) 0.079(2) Uiso 0.116(5) 1 d PD C 3
C46C C 1.192(4) 0.848(3) 0.127(3) 0.079(2) Uiso 0.116(5) 1 d PD C 3
C47C C 1.096(2) 0.914(3) 0.075(3) 0.079(2) Uiso 0.116(5) 1 d PD C 3
H47E H 1.0141 0.932 0.1183 0.095 Uiso 0.116(5) 1 calc PRD C 3
H47F H 1.1162 0.9793 0.044 0.095 Uiso 0.116(5) 1 calc PR C 3
C48C C 1.087(4) 0.863(3) 0.008(3) 0.079(2) Uiso 0.116(5) 1 d PDU C 3
H48G H 1.0262 0.9112 -0.0301 0.118 Uiso 0.116(5) 1 calc PR C 3
H48H H 1.0586 0.8023 0.0396 0.118 Uiso 0.116(5) 1 calc PR C 3
H48I H 1.1697 0.8408 -0.0314 0.118 Uiso 0.116(5) 1 calc PR C 3
N1 N 1.1935(2) 0.8619(2) 0.39383(19) 0.0245(7) Uani 1 1 d . . .
N2 N 1.2874(2) 1.0302(2) 0.32910(19) 0.0237(7) Uani 1 1 d . . .
N3 N 1.0629(2) 1.1394(2) 0.28109(19) 0.0241(7) Uani 1 1 d . . .
N4 N 1.4566(2) 1.1806(2) 0.2122(2) 0.0254(7) Uani 1 1 d . . .
O1 O 0.8674(2) 1.21525(17) 0.34679(16) 0.0294(6) Uani 1 1 d . . .
O2 O 1.5806(2) 1.24240(18) 0.08024(16) 0.0316(6) Uani 1 1 d . . .
B1 B 0.7320(4) 0.6337(3) 0.2441(3) 0.0223(9) Uani 1 1 d . . .
S1 S 0.91435(8) 0.94664(6) 0.44195(6) 0.0245(2) Uani 1 1 d . . .
Mn1 Mn 1.08882(5) 1.02398(4) 0.40518(4) 0.02353(16) Uani 1 1 d . . .

loop_
_atom_site_aniso_label
_atom_site_aniso_U_11
_atom_site_aniso_U_22
_atom_site_aniso_U_33
_atom_site_aniso_U_23
_atom_site_aniso_U_13
_atom_site_aniso_U_12
C1 0.029(2) 0.022(2) 0.036(2) -0.0064(17) -0.0014(17) -0.0026(16)
C2 0.029(2) 0.036(2) 0.037(2) -0.0132(19) -0.0029(18) -0.0074(17)
C3 0.0217(18) 0.0231(19) 0.026(2) -0.0037(16) -0.0012(16) -0.0026(15)
C4 0.0227(19) 0.0193(19) 0.024(2) -0.0038(16) -0.0005(15) -0.0015(15)
C5 0.027(2) 0.026(2) 0.046(3) -0.0103(18) 0.0030(18) -0.0021(16)
C6 0.0134(17) 0.025(2) 0.040(2) -0.0056(17) 0.0005(16) 0.0000(15)
C7 0.0187(18) 0.026(2) 0.039(2) -0.0045(17) -0.0041(17) -0.0016(15)
C8 0.0224(19) 0.027(2) 0.028(2) -0.0094(17) 0.0025(16) -0.0049(15)
C9 0.027(2) 0.025(2) 0.023(2) -0.0057(17) -0.0018(17) -0.0058(16)
C10 0.038(2) 0.042(2) 0.024(2) -0.0027(19) 0.0026(18) -0.0092(19)
C11 0.046(3) 0.049(3) 0.028(2) 0.008(2) -0.005(2) -0.004(2)
C12 0.036(2) 0.037(2) 0.035(3) 0.004(2) -0.011(2) 0.0031(18)
C13 0.023(2) 0.023(2) 0.031(2) -0.0052(17) -0.0030(17) -0.0026(16)
C14 0.025(2) 0.026(2) 0.045(3) -0.0103(18) -0.0068(18) 0.0103(16)
C15 0.0222(19) 0.026(2) 0.027(2) -0.0053(16) -0.0007(16) -0.0034(15)
C16 0.0220(19) 0.0221(19) 0.027(2) -0.0080(17) 0.0004(16) -0.0036(15)
C17 0.029(2) 0.027(2) 0.030(2) -0.0036(17) -0.0057(18) -0.0080(17)
C18 0.029(2) 0.037(2) 0.039(3) -0.0054(19) -0.0116(19) -0.0067(18)
C19 0.024(2) 0.035(2) 0.034(2) -0.0036(19) -0.0019(17) -0.0077(17)
C20 0.031(2) 0.023(2) 0.026(2) -0.0068(17) -0.0024(17) -0.0067(16)
C21 0.038(2) 0.040(2) 0.029(2) 0.0010(18) -0.0088(18) -0.0133(19)
C22 0.0136(17) 0.0180(18) 0.022(2) -0.0003(15) -0.0010(14) 0.0011(14)
C23 0.034(2) 0.0200(19) 0.024(2) -0.0054(17) 0.0008(17) -0.0019(16)
C24 0.032(2) 0.028(2) 0.025(2) 0.0016(17) 0.0045(17) -0.0047(17)
C25 0.0240(19) 0.035(2) 0.020(2) -0.0086(18) 0.0021(16) -0.0011(16)
C26 0.0230(19) 0.028(2) 0.031(2) -0.0124(18) -0.0042(16) -0.0038(16)
C27 0.0153(17) 0.027(2) 0.024(2) -0.0028(16) -0.0032(15) -0.0031(15)
C28 0.0233(19) 0.0221(19) 0.023(2) -0.0031(16) 0.0013(16) -0.0067(15)
C29 0.025(2) 0.033(2) 0.030(2) -0.0006(18) 0.0045(17) -0.0014(17)
C30 0.026(2) 0.043(2) 0.040(3) 0.007(2) -0.0027(19) -0.0036(18)
C31 0.020(2) 0.051(3) 0.057(3) -0.012(2) 0.006(2) -0.0022(19)
C32 0.026(2) 0.069(3) 0.038(3) -0.021(2) 0.015(2) -0.016(2)
C33 0.029(2) 0.051(3) 0.024(2) -0.0064(19) 0.0023(17) -0.0145(19)
C34 0.030(2) 0.024(2) 0.0146(19) -0.0054(15) -0.0012(16) -0.0040(16)
C35 0.040(2) 0.032(2) 0.032(2) 0.0029(18) -0.0108(18) -0.0153(18)
C36 0.064(3) 0.034(2) 0.036(2) 0.000(2) -0.009(2) -0.028(2)
C37 0.064(3) 0.016(2) 0.029(2) -0.0004(17) -0.006(2) -0.010(2)
C38 0.039(2) 0.025(2) 0.024(2) -0.0058(17) -0.0033(18) 0.0018(18)
C39 0.032(2) 0.0204(19) 0.020(2) -0.0047(16) 0.0003(16) -0.0041(16)
C40 0.0214(18) 0.0139(17) 0.021(2) 0.0006(15) -0.0025(15) 0.0010(14)
C41 0.0201(18) 0.0204(19) 0.027(2) -0.0053(16) 0.0013(16) -0.0001(15)
C42 0.032(2) 0.027(2) 0.034(2) -0.0123(18) -0.0037(18) 0.0013(17)
C43 0.033(2) 0.025(2) 0.039(2) -0.0103(18) -0.0071(19) -0.0090(17)
C44 0.024(2) 0.032(2) 0.042(2) -0.0127(19) 0.0014(18) -0.0086(17)
C45 0.0235(19) 0.025(2) 0.033(2) -0.0154(17) 0.0027(17) -0.0026(16)
N5 0.080(4) 0.053(4) 0.053(4) -0.020(4) -0.002(3) -0.030(4)
C46 0.043(2) 0.047(2) 0.039(2) -0.0175(19) -0.0060(18) -0.0210(19)
C47 0.046(2) 0.052(2) 0.044(2) -0.0172(19) -0.0036(19) -0.0212(19)
C48 0.078(2) 0.081(2) 0.079(2) -0.0119(11) -0.0126(11) -0.0241(13)
N1 0.0190(15) 0.0211(16) 0.0262(17) -0.0044(13) 0.0011(13) -0.0009(13)
N2 0.0200(15) 0.0184(15) 0.0274(17) -0.0062(13) 0.0000(13) -0.0008(12)
N3 0.0203(15) 0.0228(16) 0.0233(17) -0.0044(13) 0.0007(13) -0.0026(13)
N4 0.0225(16) 0.0232(16) 0.0278(18) -0.0078(14) 0.0020(13) -0.0060(13)
O1 0.0210(13) 0.0238(13) 0.0305(15) -0.0021(11) -0.0004(11) 0.0041(10)
O2 0.0296(14) 0.0355(15) 0.0271(15) -0.0011(12) -0.0040(11) -0.0107(12)
B1 0.023(2) 0.019(2) 0.020(2) -0.0011(17) -0.0016(17) -0.0044(17)
S1 0.0184(4) 0.0224(5) 0.0265(5) -0.0034(4) -0.0023(4) -0.0005(4)
Mn1 0.0192(3) 0.0194(3) 0.0238(3) -0.0022(2) 0.0011(2) -0.0004(2)

loop_
_atom_type_symbol
_atom_type_description
_atom_type_scat_dispersion_real
_atom_type_scat_dispersion_imag
_atom_type_scat_source
C C 0.0033 0.0016 'International Tables Vol C Tables 4.2.6.8 and 6.1.1.4'
H H 0 0 'International Tables Vol C Tables 4.2.6.8 and 6.1.1.4'
N N 0.0061 0.0033 'International Tables Vol C Tables 4.2.6.8 and 6.1.1.4'
O O 0.0106 0.006 'International Tables Vol C Tables 4.2.6.8 and 6.1.1.4'
B B 0.0013 0.0007 'International Tables Vol C Tables 4.2.6.8 and 6.1.1.4'
S S 0.1246 0.1234 'International Tables Vol C Tables 4.2.6.8 and 6.1.1.4'
Mn Mn 0.3368 0.7283 'International Tables Vol C Tables 4.2.6.8 and 6.1.1.4'

loop_
_geom_angle_atom_site_label_1
_geom_angle_atom_site_label_2
_geom_angle_atom_site_label_3
_geom_angle
_geom_angle_site_symmetry_1
_geom_angle_site_symmetry_3
C3 C1 H1A 109.5 . .
C3 C1 H1B 109.5 . .
H1A C1 H1B 109.5 . .
C3 C1 H1C 109.5 . .
H1A C1 H1C 109.5 . .
H1B C1 H1C 109.5 . .
C3 C2 H2A 109.5 . .
C3 C2 H2B 109.5 . .
H2A C2 H2B 109.5 . .
C3 C2 H2C 109.5 . .
H2A C2 H2C 109.5 . .
H2B C2 H2C 109.5 . .
C4 C3 C1 110.7(3) . .
C4 C3 C2 107.0(3) . .
C1 C3 C2 110.4(3) . .
C4 C3 S1 112.8(2) . .
C1 C3 S1 109.9(2) . .
C2 C3 S1 105.9(2) . .
N1 C4 C5 122.0(3) . .
N1 C4 C3 121.8(3) . .
C5 C4 C3 116.2(3) . .
C4 C5 H5A 109.5 . .
C4 C5 H5B 109.5 . .
H5A C5 H5B 109.5 . .
C4 C5 H5C 109.5 . .
H5A C5 H5C 109.5 . .
H5B C5 H5C 109.5 . .
N1 C6 C7 110.5(3) . .
N1 C6 H6A 109.6 . .
C7 C6 H6A 109.6 . .
N1 C6 H6B 109.6 . .
C7 C6 H6B 109.6 . .
H6A C6 H6B 108.1 . .
N2 C7 C6 112.9(3) . .
N2 C7 H7A 109 . .
C6 C7 H7A 109 . .
N2 C7 H7B 109 . .
C6 C7 H7B 109 . .
H7A C7 H7B 107.8 . .
N2 C8 C9 109.8(3) . .
N2 C8 H8A 109.7 . .
C9 C8 H8A 109.7 . .
N2 C8 H8B 109.7 . .
C9 C8 H8B 109.7 . .
H8A C8 H8B 108.2 . .
N3 C9 C10 122.0(3) . .
N3 C9 C8 114.6(3) . .
C10 C9 C8 123.4(3) . .
C9 C10 C11 118.6(3) . .
C9 C10 H10 120.7 . .
C11 C10 H10 120.7 . .
C10 C11 C12 120.3(4) . .
C10 C11 H11 119.9 . .
C12 C11 H11 119.9 . .
C11 C12 C13 117.9(3) . .
C11 C12 H12 121 . .
C13 C12 H12 121 . .
N3 C13 O1 111.3(3) . .
N3 C13 C12 122.8(3) . .
O1 C13 C12 125.9(3) . .
O1 C14 H14A 109.5 . .
O1 C14 H14B 109.5 . .
H14A C14 H14B 109.5 . .
O1 C14 H14C 109.5 . .
H14A C14 H14C 109.5 . .
H14B C14 H14C 109.5 . .
N2 C15 C16 115.9(3) . .
N2 C15 H15A 108.3 . .
C16 C15 H15A 108.3 . .
N2 C15 H15B 108.3 . .
C16 C15 H15B 108.3 . .
H15A C15 H15B 107.4 . .
N4 C16 C17 122.2(3) . .
N4 C16 C15 115.3(3) . .
C17 C16 C15 122.6(3) . .
C16 C17 C18 119.2(3) . .
C16 C17 H17 120.4 . .
C18 C17 H17 120.4 . .
C19 C18 C17 119.3(3) . .
C19 C18 H18 120.3 . .
C17 C18 H18 120.3 . .
C18 C19 C20 118.0(3) . .
C18 C19 H19 121 . .
C20 C19 H19 121 . .
N4 C20 O2 118.2(3) . .
N4 C20 C19 124.4(3) . .
O2 C20 C19 117.5(3) . .
O2 C21 H21A 109.5 . .
O2 C21 H21B 109.5 . .
H21A C21 H21B 109.5 . .
O2 C21 H21C 109.5 . .
H21A C21 H21C 109.5 . .
H21B C21 H21C 109.5 . .
C27 C22 C23 114.4(3) . .
C27 C22 B1 122.3(3) . .
C23 C22 B1 123.3(3) . .
C24 C23 C22 123.3(3) . .
C24 C23 H23 118.4 . .
C22 C23 H23 118.4 . .
C25 C24 C23 120.2(3) . .
C25 C24 H24 119.9 . .
C23 C24 H24 119.9 . .
C26 C25 C24 118.2(3) . .
C26 C25 H25 120.9 . .
C24 C25 H25 120.9 . .
C25 C26 C27 120.9(3) . .
C25 C26 H26 119.6 . .
C27 C26 H26 119.6 . .
C26 C27 C22 123.1(3) . .
C26 C27 H27 118.4 . .
C22 C27 H27 118.4 . .
C29 C28 C33 114.6(3) . .
C29 C28 B1 123.8(3) . .
C33 C28 B1 121.6(3) . .
C30 C29 C28 123.0(3) . .
C30 C29 H29 118.5 . .
C28 C29 H29 118.5 . .
C31 C30 C29 120.3(4) . .
C31 C30 H30 119.9 . .
C29 C30 H30 119.9 . .
C30 C31 C32 118.8(4) . .
C30 C31 H31 120.6 . .
C32 C31 H31 120.6 . .
C31 C32 C33 120.3(4) . .
C31 C32 H32 119.8 . .
C33 C32 H32 119.8 . .
C32 C33 C28 123.0(4) . .
C32 C33 H33 118.5 . .
C28 C33 H33 118.5 . .
C39 C34 C35 114.6(3) . .
C39 C34 B1 122.0(3) . .
C35 C34 B1 123.0(3) . .
C36 C35 C34 122.9(4) . .
C36 C35 H35 118.5 . .
C34 C35 H35 118.5 . .
C37 C36 C35 120.5(4) . .
C37 C36 H36 119.8 . .
C35 C36 H36 119.8 . .
C36 C37 C38 118.6(3) . .
C36 C37 H37 120.7 . .
C38 C37 H37 120.7 . .
C37 C38 C39 120.3(3) . .
C37 C38 H38 119.9 . .
C39 C38 H38 119.9 . .
C34 C39 C38 123.1(3) . .
C34 C39 H39 118.4 . .
C38 C39 H39 118.4 . .
C45 C40 C41 113.3(3) . .
C45 C40 B1 122.6(3) . .
C41 C40 B1 123.8(3) . .
C42 C41 C40 123.8(3) . .
C42 C41 H41 118.1 . .
C40 C41 H41 118.1 . .
C43 C42 C41 120.5(3) . .
C43 C42 H42 119.7 . .
C41 C42 H42 119.7 . .
C44 C43 C42 118.3(3) . .
C44 C43 H43 120.9 . .
C42 C43 H43 120.9 . .
C43 C44 C45 120.3(3) . .
C43 C44 H44 119.8 . .
C45 C44 H44 119.8 . .
C44 C45 C40 123.8(3) . .
C44 C45 H45 118.1 . .
C40 C45 H45 118.1 . .
N5 C46 C47 178.0(7) . .
C48 C47 C46 110.1(5) . .
C48 C47 H47A 109.6 . .
C46 C47 H47A 109.6 . .
C48 C47 H47B 109.6 . .
C46 C47 H47B 109.6 . .
H47A C47 H47B 108.2 . .
C47 C48 H48A 109.5 . .
C47 C48 H48B 109.5 . .
H48A C48 H48B 109.5 . .
C47 C48 H48C 109.5 . .
H48A C48 H48C 109.5 . .
H48B C48 H48C 109.5 . .
N5B C46B C47B 176(2) . .
C48B C47B C46B 110.1(6) . .
C48B C47B H47C 109.6 . .
C46B C47B H47C 109.6 . .
C48B C47B H47D 109.6 . .
C46B C47B H47D 109.6 . .
H47C C47B H47D 108.2 . .
C47B C48B H48D 109.5 . .
C47B C48B H48E 109.5 . .
H48D C48B H48E 109.5 . .
C47B C48B H48F 109.5 . .
H48D C48B H48F 109.5 . .
H48E C48B H48F 109.5 . .
N5C C46C C47C 175(3) . .
C48C C47C C46C 110.1(6) . .
C48C C47C H47E 109.6 . .
C46C C47C H47E 109.6 . .
C48C C47C H47F 109.6 . .
C46C C47C H47F 109.6 . .
H47E C47C H47F 108.2 . .
C47C C48C H48G 109.5 . .
C47C C48C H48H 109.5 . .
H48G C48C H48H 109.5 . .
C47C C48C H48I 109.5 . .
H48G C48C H48I 109.5 . .
H48H C48C H48I 109.5 . .
C4 N1 C6 118.5(3) . .
C4 N1 Mn1 124.6(2) . .
C6 N1 Mn1 116.5(2) . .
C7 N2 C8 113.9(3) . .
C7 N2 C15 110.6(3) . .
C8 N2 C15 111.4(3) . .
C7 N2 Mn1 105.41(19) . .
C8 N2 Mn1 102.49(19) . .
C15 N2 Mn1 112.64(19) . .
C13 N3 C9 118.4(3) . .
C13 N3 Mn1 125.1(2) . .
C9 N3 Mn1 116.5(2) . .
C20 N4 C16 116.9(3) . .
C13 O1 C14 116.7(3) . .
C20 O2 C21 117.5(3) . .
C22 B1 C34 108.2(3) . .
C22 B1 C28 109.2(3) . .
C34 B1 C28 110.3(3) . .
C22 B1 C40 111.3(3) . .
C34 B1 C40 107.6(3) . .
C28 B1 C40 110.1(3) . .
C3 S1 Mn1 114.01(11) . 2_776
C3 S1 Mn1 101.27(11) . .
Mn1 S1 Mn1 79.47(3) 2_776 .
N3 Mn1 N1 119.68(10) . .
N3 Mn1 N2 73.94(10) . .
N1 Mn1 N2 76.18(10) . .
N3 Mn1 S1 127.00(8) . 2_776
N1 Mn1 S1 109.47(8) . 2_776
N2 Mn1 S1 101.33(7) . 2_776
N3 Mn1 S1 106.72(8) . .
N1 Mn1 S1 79.10(8) . .
N2 Mn1 S1 151.27(7) . .
S1 Mn1 S1 100.53(3) 2_776 .
N3 Mn1 Mn1 133.94(7) . 2_776
N1 Mn1 Mn1 96.30(8) . 2_776
N2 Mn1 Mn1 147.51(7) . 2_776
S1 Mn1 Mn1 50.77(3) 2_776 2_776
S1 Mn1 Mn1 49.76(3) . 2_776

loop_
_geom_bond_atom_site_label_1
_geom_bond_atom_site_label_2
_geom_bond_distance
_geom_bond_site_symmetry_2
C1 C3 1.525(5) .
C1 H1A 0.98 .
C1 H1B 0.98 .
C1 H1C 0.98 .
C2 C3 1.531(5) .
C2 H2A 0.98 .
C2 H2B 0.98 .
C2 H2C 0.98 .
C3 C4 1.523(4) .
C3 S1 1.841(3) .
C4 N1 1.276(4) .
C4 C5 1.503(5) .
C5 H5A 0.98 .
C5 H5B 0.98 .
C5 H5C 0.98 .
C6 N1 1.477(4) .
C6 C7 1.516(5) .
C6 H6A 0.99 .
C6 H6B 0.99 .
C7 N2 1.474(4) .
C7 H7A 0.99 .
C7 H7B 0.99 .
C8 N2 1.478(4) .
C8 C9 1.501(5) .
C8 H8A 0.99 .
C8 H8B 0.99 .
C9 N3 1.352(4) .
C9 C10 1.373(5) .
C10 C11 1.373(5) .
C10 H10 0.95 .
C11 C12 1.377(5) .
C11 H11 0.95 .
C12 C13 1.377(5) .
C12 H12 0.95 .
C13 N3 1.334(4) .
C13 O1 1.348(4) .
C14 O1 1.442(4) .
C14 H14A 0.98 .
C14 H14B 0.98 .
C14 H14C 0.98 .
C15 N2 1.488(4) .
C15 C16 1.498(4) .
C15 H15A 0.99 .
C15 H15B 0.99 .
C16 N4 1.362(4) .
C16 C17 1.375(5) .
C17 C18 1.386(5) .
C17 H17 0.95 .
C18 C19 1.364(5) .
C18 H18 0.95 .
C19 C20 1.383(5) .
C19 H19 0.95 .
C20 N4 1.328(4) .
C20 O2 1.356(4) .
C21 O2 1.430(4) .
C21 H21A 0.98 .
C21 H21B 0.98 .
C21 H21C 0.98 .
C22 C27 1.397(4) .
C22 C23 1.402(5) .
C22 B1 1.639(5) .
C23 C24 1.388(5) .
C23 H23 0.95 .
C24 C25 1.384(5) .
C24 H24 0.95 .
C25 C26 1.380(5) .
C25 H25 0.95 .
C26 C27 1.382(5) .
C26 H26 0.95 .
C27 H27 0.95 .
C28 C29 1.392(5) .
C28 C33 1.399(5) .
C28 B1 1.647(5) .
C29 C30 1.392(5) .
C29 H29 0.95 .
C30 C31 1.368(5) .
C30 H30 0.95 .
C31 C32 1.376(6) .
C31 H31 0.95 .
C32 C33 1.383(5) .
C32 H32 0.95 .
C33 H33 0.95 .
C34 C39 1.387(5) .
C34 C35 1.396(5) .
C34 B1 1.645(5) .
C35 C36 1.389(5) .
C35 H35 0.95 .
C36 C37 1.368(5) .
C36 H36 0.95 .
C37 C38 1.373(5) .
C37 H37 0.95 .
C38 C39 1.392(5) .
C38 H38 0.95 .
C39 H39 0.95 .
C40 C45 1.393(4) .
C40 C41 1.395(5) .
C40 B1 1.654(5) .
C41 C42 1.377(5) .
C41 H41 0.95 .
C42 C43 1.372(5) .
C42 H42 0.95 .
C43 C44 1.367(5) .
C43 H43 0.95 .
C44 C45 1.384(5) .
C44 H44 0.95 .
C45 H45 0.95 .
N5 C46 1.103(7) .
C46 C47 1.436(8) .
C47 C48 1.417(8) .
C47 H47A 0.99 .
C47 H47B 0.99 .
C48 H48A 0.98 .
C48 H48B 0.98 .
C48 H48C 0.98 .
N5B C46B 1.104(7) .
C46B C47B 1.436(8) .
C47B C48B 1.417(8) .
C47B H47C 0.99 .
C47B H47D 0.99 .
C48B H48D 0.98 .
C48B H48E 0.98 .
C48B H48F 0.98 .
N5C C46C 1.104(7) .
C46C C47C 1.436(8) .
C47C C48C 1.417(8) .
C47C H47E 0.99 .
C47C H47F 0.99 .
C48C H48G 0.98 .
C48C H48H 0.98 .
C48C H48I 0.98 .
N1 Mn1 2.187(3) .
N2 Mn1 2.301(3) .
N3 Mn1 2.155(3) .
S1 Mn1 2.4376(11) 2_776
S1 Mn1 2.4735(10) .
Mn1 S1 2.4376(11) 2_776
Mn1 Mn1 3.1396(11) 2_776
